data_7130476
loop_
_publ_author_name
'Bellas, Michael K.'
'Matzger, Adam J.'

_publ_section_title
;
 Peroxosolvate discovery method leads to first cocrystal with three
 energetic components.
;
_journal_issue 63
_journal_name_full 'Chemical communications (Cambridge, England)'
_journal_page_first 8806
_journal_page_last 8809
_journal_paper_doi 10.1039/d2cc02024f
_journal_volume 58
_journal_year 2022
_chemical_formula_moiety 'C3 H2 N4 O4, C2 H4 N4 O, H2 O2'
_chemical_formula_sum 'C5 H8 N8 O7'
_chemical_formula_weight 292.19
_chemical_name_common DDP
_chemical_name_systematic 3,4-diaminofurazan-3,4-dinitro-1H-pyrazole-peroxosolvate
_space_group_crystal_system monoclinic
_space_group_IT_number 5
_space_group_name_Hall 'C 2y'
_space_group_name_H-M_alt 'C 1 2 1'
_atom_sites_solution_hydrogens mixed
_atom_sites_solution_primary dual
_audit_creation_method SHELXL-2018/3
_audit_update_record
;
2022-03-09 deposited with the CCDC.	2022-07-10 downloaded from the CCDC.
;
_cell_angle_alpha 90
_cell_angle_beta 96.7550(10)
_cell_angle_gamma 90
_cell_formula_units_Z 4
_cell_length_a 25.6236(2)
_cell_length_b 5.46400(10)
_cell_length_c 8.13850(10)
_cell_measurement_reflns_used 11821
_cell_measurement_temperature 293(2)
_cell_measurement_theta_max 75.8430
_cell_measurement_theta_min 3.4550
_cell_volume 1131.54(3)
_computing_cell_refinement 'CrysAlisPro 1.171.40.82a (Rigaku OD, 2020)'
_computing_data_collection 'CrysAlisPro 1.171.40.82a (Rigaku OD, 2020)'
_computing_data_reduction 'CrysAlisPro 1.171.40.82a (Rigaku OD, 2020)'
_computing_structure_refinement 'SHELXL-2018/3 (Sheldrick, 2018)'
_computing_structure_solution 'CrysAlisPro 1.171.40.82a (Rigaku OD, 2020)'
_diffrn_ambient_temperature 293(2)
_diffrn_detector_area_resol_mean 10.000
_diffrn_measured_fraction_theta_full 1.000
_diffrn_measured_fraction_theta_max 0.989
_diffrn_measurement_device_type 'XtaLAB Synergy, Single source at home/near, HyPix'
_diffrn_measurement_method '\w scans'
_diffrn_radiation_type CuK\a
_diffrn_radiation_wavelength 1.54184
_diffrn_reflns_av_R_equivalents 0.0257
_diffrn_reflns_av_unetI/netI 0.0155
_diffrn_reflns_Laue_measured_fraction_full 1.000
_diffrn_reflns_Laue_measured_fraction_max 0.989
_diffrn_reflns_limit_h_max 31
_diffrn_reflns_limit_h_min -32
_diffrn_reflns_limit_k_max 5
_diffrn_reflns_limit_k_min -6
_diffrn_reflns_limit_l_max 10
_diffrn_reflns_limit_l_min -10
_diffrn_reflns_number 13522
_diffrn_reflns_point_group_measured_fraction_full 0.951
_diffrn_reflns_point_group_measured_fraction_max 0.932
_diffrn_reflns_theta_full 67.684
_diffrn_reflns_theta_max 76.159
_diffrn_reflns_theta_min 3.474
_diffrn_source 'micro-focus sealed X-ray tube'
_exptl_absorpt_coefficient_mu 1.402
_exptl_absorpt_correction_T_max 1.00000
_exptl_absorpt_correction_T_min 0.88326
_exptl_absorpt_correction_type multi-scan
_exptl_absorpt_process_details
;
CrysAlisPro 1.171.40.82a (Rigaku Oxford Diffraction, 2020)
Empirical absorption correction using spherical harmonics,
implemented in SCALE3 ABSPACK scaling algorithm.
;
_exptl_crystal_colour 'clear yellow'
_exptl_crystal_density_diffrn 1.715
_exptl_crystal_description blade
_exptl_crystal_F_000 600
_exptl_crystal_size_max 0.2
_exptl_crystal_size_mid 0.011
_exptl_crystal_size_min 0.006
_refine_diff_density_max 0.146
_refine_diff_density_min -0.154
_refine_diff_density_rms 0.036
_refine_ls_abs_structure_details
;
 Flack x determined using 888 quotients [(I+)-(I-)]/[(I+)+(I-)]
 (Parsons, Flack and Wagner, Acta Cryst. B69 (2013) 249-259).
;
_refine_ls_abs_structure_Flack -0.01(8)
_refine_ls_extinction_coef 0.0029(3)
_refine_ls_extinction_expression Fc^*^=kFc[1+0.001xFc^2^\l^3^/sin(2\q)]^-1/4^
_refine_ls_extinction_method 'SHELXL-2018/3 (Sheldrick 2018)'
_refine_ls_goodness_of_fit_ref 1.083
_refine_ls_hydrogen_treatment mixed
_refine_ls_matrix_type full
_refine_ls_number_parameters 204
_refine_ls_number_reflns 2224
_refine_ls_number_restraints 1
_refine_ls_restrained_S_all 1.082
_refine_ls_R_factor_all 0.0247
_refine_ls_R_factor_gt 0.0244
_refine_ls_shift/su_max 0.001
_refine_ls_shift/su_mean 0.000
_refine_ls_structure_factor_coef Fsqd
_refine_ls_weighting_details 'w=1/[\s^2^(Fo^2^)+(0.0329P)^2^+0.2751P] where P=(Fo^2^+2Fc^2^)/3'
_refine_ls_weighting_scheme calc
_refine_ls_wR_factor_gt 0.0616
_refine_ls_wR_factor_ref 0.0617
_reflns_Friedel_coverage 0.700
_reflns_Friedel_fraction_full 0.890
_reflns_Friedel_fraction_max 0.863
_reflns_number_gt 2188
_reflns_number_total 2224
_reflns_threshold_expression 'I > 2\s(I)'
_cod_data_source_file d2cc02024f2.cif
_cod_data_source_block DDP
_cod_original_sg_symbol_H-M 'C 2'
_cod_database_code 7130476
_shelx_shelxl_version_number 2018/3
_shelx_space_group_comment
;
The symmetry employed for this shelxl refinement is uniquely defined
by the following loop, which should always be used as a source of
symmetry information in preference to the above space-group names.
They are only intended as comments.
;

loop_
_space_group_symop_operation_xyz
'x, y, z'
'-x, y, -z'
'x+1/2, y+1/2, z'
'-x+1/2, y+1/2, -z'

loop_
_atom_site_label
_atom_site_type_symbol
_atom_site_fract_x
_atom_site_fract_y
_atom_site_fract_z
_atom_site_U_iso_or_equiv
_atom_site_adp_type
_atom_site_occupancy
_atom_site_site_symmetry_order
_atom_site_calc_flag
_atom_site_refinement_flags_posn
_atom_site_refinement_flags_adp
_atom_site_refinement_flags_occupancy
_atom_site_disorder_assembly
_atom_site_disorder_group
O19 O 0.52343(5) -0.4785(3) 0.45858(19) 0.0521(4) Uani 1 1 d . . . . .
H19 H 0.546914 -0.404567 0.515157 0.078 Uiso 1 1 calc R U . . .
O11 O 0.35876(6) 1.4736(3) 0.53048(19) 0.0518(4) Uani 1 1 d . . . . .
O20 O 0.49182(6) 0.5471(3) 0.91224(17) 0.0517(4) Uani 1 1 d . . . . .
H20 H 0.5170(13) 0.438(7) 0.883(4) 0.078 Uiso 1 1 d . U . . .
O8 O 0.25273(5) 0.9713(3) 0.7264(2) 0.0523(4) Uani 1 1 d . . . . .
N9 N 0.33588(6) 1.3647(3) 0.63251(19) 0.0357(4) Uani 1 1 d . . . . .
O10 O 0.29416(5) 1.4299(3) 0.6763(2) 0.0512(4) Uani 1 1 d . . . . .
O15 O 0.54111(5) 0.0150(3) 0.7350(2) 0.0536(4) Uani 1 1 d . . . . .
O7 O 0.28161(6) 0.8132(4) 0.9624(2) 0.0590(5) Uani 1 1 d . . . . .
N2 N 0.37818(6) 0.8125(3) 0.86067(18) 0.0349(4) Uani 1 1 d . . . . .
N6 N 0.28793(6) 0.9157(3) 0.83336(19) 0.0367(4) Uani 1 1 d . . . . .
N1 N 0.42183(6) 0.8990(3) 0.80289(19) 0.0361(4) Uani 1 1 d . . . . .
H1 H 0.4506(10) 0.820(5) 0.825(3) 0.043 Uiso 1 1 d . U . . .
N14 N 0.56281(6) 0.2149(3) 0.8249(2) 0.0438(4) Uani 1 1 d . . . . .
N17 N 0.67151(6) -0.0530(4) 0.6645(2) 0.0432(4) Uani 1 1 d . . . . .
H17A H 0.6729(10) -0.198(7) 0.616(3) 0.052 Uiso 1 1 d . U . . .
H17B H 0.6976(11) -0.011(6) 0.724(3) 0.052 Uiso 1 1 d . U . . .
N16 N 0.58069(6) -0.1126(3) 0.6670(2) 0.0446(4) Uani 1 1 d . . . . .
N18 N 0.64827(8) 0.3675(4) 0.8919(2) 0.0454(4) Uani 1 1 d . . . . .
H18A H 0.6355(10) 0.491(6) 0.940(3) 0.055 Uiso 1 1 d . U . . .
H18B H 0.6750(11) 0.389(6) 0.849(3) 0.055 Uiso 1 1 d . U . . .
C4 C 0.36101(6) 1.1526(3) 0.7071(2) 0.0297(4) Uani 1 1 d . . . . .
C13 C 0.61281(7) 0.2111(3) 0.8136(2) 0.0327(4) Uani 1 1 d . . . . .
C3 C 0.34136(6) 0.9683(3) 0.80270(19) 0.0299(4) Uani 1 1 d . . . . .
C5 C 0.41370(7) 1.1005(4) 0.7111(2) 0.0345(4) Uani 1 1 d . . . . .
H5 H 0.4404(9) 1.180(5) 0.666(3) 0.041 Uiso 1 1 d . U . . .
C12 C 0.62397(7) 0.0038(4) 0.7134(2) 0.0330(4) Uani 1 1 d . . . . .

loop_
_atom_site_aniso_label
_atom_site_aniso_U_11
_atom_site_aniso_U_22
_atom_site_aniso_U_33
_atom_site_aniso_U_23
_atom_site_aniso_U_13
_atom_site_aniso_U_12
O19 0.0367(7) 0.0602(11) 0.0612(8) -0.0171(8) 0.0137(6) -0.0028(7)
O11 0.0547(8) 0.0434(9) 0.0586(8) 0.0211(7) 0.0120(7) 0.0011(7)
O20 0.0581(8) 0.0543(11) 0.0432(7) 0.0047(7) 0.0084(6) 0.0258(8)
O8 0.0293(6) 0.0575(10) 0.0686(9) 0.0097(8) -0.0006(6) -0.0008(6)
N9 0.0353(7) 0.0287(9) 0.0423(7) 0.0026(6) 0.0011(6) 0.0004(6)
O10 0.0390(7) 0.0384(9) 0.0773(10) 0.0057(8) 0.0118(6) 0.0124(6)
O15 0.0303(6) 0.0496(10) 0.0824(10) -0.0152(9) 0.0124(6) -0.0038(7)
O7 0.0521(8) 0.0653(12) 0.0638(9) 0.0236(9) 0.0247(7) 0.0005(8)
N2 0.0313(7) 0.0326(9) 0.0405(7) 0.0052(6) 0.0037(6) 0.0020(6)
N6 0.0317(7) 0.0312(9) 0.0483(8) 0.0011(7) 0.0089(6) 0.0010(6)
N1 0.0261(6) 0.0365(10) 0.0454(8) 0.0027(7) 0.0026(5) 0.0042(6)
N14 0.0372(8) 0.0370(10) 0.0592(10) -0.0059(8) 0.0143(7) 0.0043(7)
N17 0.0324(7) 0.0445(12) 0.0529(9) -0.0128(8) 0.0063(6) 0.0052(8)
N16 0.0345(8) 0.0387(11) 0.0613(10) -0.0109(8) 0.0085(7) -0.0018(7)
N18 0.0435(9) 0.0413(11) 0.0525(9) -0.0161(8) 0.0101(7) -0.0053(8)
C4 0.0289(7) 0.0267(9) 0.0334(7) 0.0010(6) 0.0024(6) 0.0009(6)
C13 0.0339(8) 0.0299(10) 0.0350(8) 0.0011(7) 0.0072(6) 0.0015(7)
C3 0.0281(7) 0.0281(9) 0.0336(7) 0.0006(7) 0.0042(6) 0.0010(7)
C5 0.0289(8) 0.0354(10) 0.0395(8) 0.0020(7) 0.0055(6) -0.0022(7)
C12 0.0315(8) 0.0302(10) 0.0372(8) -0.0007(7) 0.0044(6) 0.0030(7)

loop_
_atom_type_symbol
_atom_type_description
_atom_type_scat_dispersion_real
_atom_type_scat_dispersion_imag
_atom_type_scat_source
C C 0.0181 0.0091 'International Tables Vol C Tables 4.2.6.8 and 6.1.1.4'
H H 0.0000 0.0000 'International Tables Vol C Tables 4.2.6.8 and 6.1.1.4'
N N 0.0311 0.0180 'International Tables Vol C Tables 4.2.6.8 and 6.1.1.4'
O O 0.0492 0.0322 'International Tables Vol C Tables 4.2.6.8 and 6.1.1.4'

loop_
_geom_angle_atom_site_label_1
_geom_angle_atom_site_label_2
_geom_angle_atom_site_label_3
_geom_angle
_geom_angle_site_symmetry_1
_geom_angle_site_symmetry_3
_geom_angle_publ_flag
O19 O19 H19 109.5 2_656 . ?
O20 O20 H20 97.3(19) 2_657 . ?
O10 N9 O11 124.21(17) . . ?
O10 N9 C4 118.69(16) . . ?
O11 N9 C4 117.07(15) . . ?
N14 O15 N16 109.61(13) . . ?
C3 N2 N1 103.71(15) . . ?
O8 N6 O7 124.72(16) . . ?
O8 N6 C3 117.62(15) . . ?
O7 N6 C3 117.63(15) . . ?
C5 N1 N2 113.80(15) . . ?
C5 N1 H1 127.6(17) . . ?
N2 N1 H1 118.6(17) . . ?
C13 N14 O15 106.71(15) . . ?
C12 N17 H17A 114.7(17) . . ?
C12 N17 H17B 117.7(18) . . ?
H17A N17 H17B 116(3) . . ?
C12 N16 O15 106.00(16) . . ?
C13 N18 H18A 115.8(18) . . ?
C13 N18 H18B 116(2) . . ?
H18A N18 H18B 118(3) . . ?
C5 C4 C3 104.69(15) . . ?
C5 C4 N9 124.78(17) . . ?
C3 C4 N9 130.28(15) . . ?
N14 C13 N18 124.93(18) . . ?
N14 C13 C12 108.39(16) . . ?
N18 C13 C12 126.56(17) . . ?
N2 C3 C4 112.00(15) . . ?
N2 C3 N6 117.51(16) . . ?
C4 C3 N6 130.26(15) . . ?
N1 C5 C4 105.80(16) . . ?
N1 C5 H5 122.6(16) . . ?
C4 C5 H5 131.6(16) . . ?
N16 C12 N17 124.58(19) . . ?
N16 C12 C13 109.28(15) . . ?
N17 C12 C13 125.98(18) . . ?

loop_
_geom_bond_atom_site_label_1
_geom_bond_atom_site_label_2
_geom_bond_distance
_geom_bond_site_symmetry_2
_geom_bond_publ_flag
O19 O19 1.444(3) 2_656 ?
O19 H19 0.8200 . ?
O11 N9 1.225(2) . ?
O20 O20 1.441(3) 2_657 ?
O20 H20 0.93(3) . ?
O8 N6 1.216(2) . ?
N9 O10 1.219(2) . ?
N9 C4 1.427(2) . ?
O15 N14 1.393(2) . ?
O15 N16 1.397(2) . ?
O7 N6 1.218(2) . ?
N2 C3 1.316(2) . ?
N2 N1 1.349(2) . ?
N6 C3 1.449(2) . ?
N1 C5 1.333(3) . ?
N1 H1 0.86(3) . ?
N14 C13 1.295(2) . ?
N17 C12 1.361(2) . ?
N17 H17A 0.89(3) . ?
N17 H17B 0.81(3) . ?
N16 C12 1.296(3) . ?
N18 C13 1.351(3) . ?
N18 H18A 0.86(3) . ?
N18 H18B 0.81(3) . ?
C4 C5 1.377(2) . ?
C4 C3 1.402(2) . ?
C13 C12 1.444(3) . ?
C5 H5 0.92(2) . ?

loop_
_geom_torsion_atom_site_label_1
_geom_torsion_atom_site_label_2
_geom_torsion_atom_site_label_3
_geom_torsion_atom_site_label_4
_geom_torsion
_geom_torsion_site_symmetry_1
_geom_torsion_site_symmetry_2
_geom_torsion_site_symmetry_3
_geom_torsion_site_symmetry_4
_geom_torsion_publ_flag
C3 N2 N1 C5 -0.3(2) . . . . ?
N16 O15 N14 C13 -0.1(2) . . . . ?
N14 O15 N16 C12 0.0(2) . . . . ?
O10 N9 C4 C5 -158.66(19) . . . . ?
O11 N9 C4 C5 19.6(3) . . . . ?
O10 N9 C4 C3 14.7(3) . . . . ?
O11 N9 C4 C3 -167.13(18) . . . . ?
O15 N14 C13 N18 -176.08(19) . . . . ?
O15 N14 C13 C12 0.2(2) . . . . ?
N1 N2 C3 C4 0.52(19) . . . . ?
N1 N2 C3 N6 175.56(15) . . . . ?
C5 C4 C3 N2 -0.5(2) . . . . ?
N9 C4 C3 N2 -174.86(17) . . . . ?
C5 C4 C3 N6 -174.77(18) . . . . ?
N9 C4 C3 N6 10.9(3) . . . . ?
O8 N6 C3 N2 -145.01(18) . . . . ?
O7 N6 C3 N2 33.1(3) . . . . ?
O8 N6 C3 C4 29.0(3) . . . . ?
O7 N6 C3 C4 -152.9(2) . . . . ?
N2 N1 C5 C4 0.0(2) . . . . ?
C3 C4 C5 N1 0.30(19) . . . . ?
N9 C4 C5 N1 175.03(16) . . . . ?
O15 N16 C12 N17 -175.71(19) . . . . ?
O15 N16 C12 C13 0.1(2) . . . . ?
N14 C13 C12 N16 -0.2(2) . . . . ?
N18 C13 C12 N16 176.0(2) . . . . ?
N14 C13 C12 N17 175.54(19) . . . . ?
N18 C13 C12 N17 -8.3(3) . . . . ?
